data_1574156
loop_
_publ_author_name
'Nasrullah, Ayu Afiqah'
'Zander, Edgar'
'Dankert, Fabian'
'Petrov, Andrey'
'Surkau, Jonas'
'Bar\'ath, Eszter'
'Hering-Junghans, Christian'

_publ_section_title
;
 Coordination isomerism in dioxophosphorane cyanides
;
_journal_issue 16
_journal_name_full 'Chemical Science'
_journal_page_first 6909
_journal_page_last 6917
_journal_paper_doi 10.1039/D4SC07636B
_journal_volume 16
_journal_year 2025
_chemical_formula_moiety 'C43 H61 K N O7 P, 2 (C7 H8)'
_chemical_formula_sum 'C57 H77 K N O7 P'
_chemical_formula_weight 958.26
_space_group_crystal_system monoclinic
_space_group_IT_number 14
_space_group_name_Hall '-P 2ybc'
_space_group_name_H-M_alt 'P 1 21/c 1'
_atom_sites_solution_hydrogens geom
_audit_creation_method SHELXL-2019/3
_audit_update_record
;
2024-11-07 deposited with the CCDC.	2025-03-10 downloaded from the CCDC.
;
_cell_angle_alpha 90
_cell_angle_beta 92.771(3)
_cell_angle_gamma 90
_cell_formula_units_Z 4
_cell_length_a 10.4542(4)
_cell_length_b 20.5804(5)
_cell_length_c 25.3528(9)
_cell_measurement_reflns_used 8857
_cell_measurement_temperature 150(2)
_cell_measurement_theta_max 29.62
_cell_measurement_theta_min 1.95
_cell_volume 5448.3(3)
_computing_cell_refinement X-AREA
_computing_data_collection 'X-AREA (Stoe & Cie, 2012)'
_computing_data_reduction X-AREA
_computing_molecular_graphics 'ORTEP-3v2020.1 (Farrugia, 2020)'
_computing_publication_material 'SHELXL-2019/3 (Sheldrick, 2019)'
_computing_structure_refinement 'SHELXL-2019/2 (Sheldrick, 2019)'
_computing_structure_solution 'SHELXT-2019/1 (Sheldrick, 2019)'
_diffrn_ambient_temperature 150(2)
_diffrn_measured_fraction_theta_full 1.000
_diffrn_measured_fraction_theta_max 0.994
_diffrn_measurement_device_type 'STOE-IPDS II'
_diffrn_measurement_method 'omega scans'
_diffrn_radiation_monochromator graphite
_diffrn_radiation_source 'fine-focus sealed tube'
_diffrn_radiation_type MoK\a
_diffrn_radiation_wavelength 0.71073
_diffrn_reflns_av_R_equivalents 0.0519
_diffrn_reflns_av_unetI/netI 0.0347
_diffrn_reflns_Laue_measured_fraction_full 1.000
_diffrn_reflns_Laue_measured_fraction_max 0.994
_diffrn_reflns_limit_h_max 14
_diffrn_reflns_limit_h_min -14
_diffrn_reflns_limit_k_max 28
_diffrn_reflns_limit_k_min -27
_diffrn_reflns_limit_l_max 34
_diffrn_reflns_limit_l_min -34
_diffrn_reflns_number 104995
_diffrn_reflns_point_group_measured_fraction_full 1.000
_diffrn_reflns_point_group_measured_fraction_max 0.994
_diffrn_reflns_theta_full 25.242
_diffrn_reflns_theta_max 29.241
_diffrn_reflns_theta_min 1.608
_exptl_absorpt_coefficient_mu 0.177
_exptl_absorpt_correction_T_max 0.971
_exptl_absorpt_correction_T_min 0.946
_exptl_absorpt_correction_type multi-scan
_exptl_absorpt_process_details 'LANA (Stoe & Cie, 2012)'
_exptl_crystal_colour yellow
_exptl_crystal_density_diffrn 1.168
_exptl_crystal_description block
_exptl_crystal_F_000 2064
_exptl_crystal_size_max 0.400
_exptl_crystal_size_mid 0.400
_exptl_crystal_size_min 0.200
_refine_diff_density_max 0.389
_refine_diff_density_min -0.224
_refine_diff_density_rms 0.040
_refine_ls_extinction_method none
_refine_ls_goodness_of_fit_ref 0.947
_refine_ls_hydrogen_treatment constr
_refine_ls_matrix_type full
_refine_ls_number_parameters 805
_refine_ls_number_reflns 14748
_refine_ls_number_restraints 190
_refine_ls_restrained_S_all 0.943
_refine_ls_R_factor_all 0.0701
_refine_ls_R_factor_gt 0.0407
_refine_ls_shift/su_max 0.001
_refine_ls_shift/su_mean 0.000
_refine_ls_structure_factor_coef Fsqd
_refine_ls_weighting_details 'w=1/[\s^2^(Fo^2^)+(0.0662P)^2^] where P=(Fo^2^+2Fc^2^)/3'
_refine_ls_weighting_scheme calc
_refine_ls_wR_factor_gt 0.1040
_refine_ls_wR_factor_ref 0.1115
_reflns_Friedel_coverage 0.000
_reflns_number_gt 9319
_reflns_number_total 14748
_reflns_threshold_expression 'I > 2\s(I)'
_cod_data_source_file d4sc07636b3.cif
_cod_data_source_block KS1612_DippTerPOCN_K_18_c_6_cmpd2O
_cod_depositor_comments 'Adding full bibliography for 1574150--1574157.cif.'
_cod_original_sg_symbol_H-M 'P 21/c'
_cod_database_code 1574156
_shelx_shelxl_version_number 2019/3
_shelx_space_group_comment
;
The symmetry employed for this shelxl refinement is uniquely defined
by the following loop, which should always be used as a source of
symmetry information in preference to the above space-group names.
They are only intended as comments.
;
_shelx_estimated_absorpt_t_min 0.933
_shelx_estimated_absorpt_t_max 0.965

loop_
_space_group_symop_operation_xyz
'x, y, z'
'-x, y+1/2, -z+1/2'
'-x, -y, -z'
'x, -y-1/2, z-1/2'

loop_
_atom_site_label
_atom_site_type_symbol
_atom_site_fract_x
_atom_site_fract_y
_atom_site_fract_z
_atom_site_U_iso_or_equiv
_atom_site_adp_type
_atom_site_occupancy
_atom_site_site_symmetry_order
_atom_site_calc_flag
_atom_site_refinement_flags_posn
_atom_site_refinement_flags_adp
_atom_site_refinement_flags_occupancy
_atom_site_disorder_assembly
_atom_site_disorder_group
P1A P 0.30952(13) 0.24994(6) 0.46992(6) 0.0331(3) Uani 0.563(2) 1 d D U P A 1
O1A O 0.27424(15) 0.18558(8) 0.49434(6) 0.0425(5) Uani 0.563(2) 1 d D . P A 1
C31A C 0.4729(8) 0.2354(6) 0.4442(6) 0.0377(14) Uani 0.563(2) 1 d D U P A 1
N1A N 0.5772(7) 0.2395(5) 0.4319(4) 0.079(3) Uani 0.563(2) 1 d D U P A 1
P1B P 0.31037(18) 0.22594(8) 0.46454(8) 0.0349(3) Uani 0.437(2) 1 d D U P A 2
O1B O 0.28577(19) 0.27811(10) 0.50573(7) 0.0392(6) Uani 0.437(2) 1 d D . P A 2
C31B C 0.4699(11) 0.2478(9) 0.4386(9) 0.0377(14) Uani 0.437(2) 1 d D U P A 2
N1B N 0.5769(7) 0.2419(5) 0.4311(5) 0.058(3) Uani 0.437(2) 1 d D U P A 2
K1 K 0.30966(3) 0.21600(2) 0.59641(2) 0.04003(8) Uani 1 1 d . . . . .
O2 O 0.55217(9) 0.20786(5) 0.56325(4) 0.0533(3) Uani 1 1 d . . . . .
O7 O 0.47402(10) 0.32736(5) 0.60284(4) 0.0520(2) Uani 1 1 d . . . . .
O3 O 0.42691(10) 0.09022(5) 0.58048(4) 0.0521(2) Uani 1 1 d . . . . .
O4 O 0.17149(10) 0.10444(5) 0.61477(4) 0.0544(3) Uani 1 1 d . . . . .
O5 O 0.09398(9) 0.21793(5) 0.66238(4) 0.0464(2) Uani 1 1 d . . . . .
O6 O 0.21452(10) 0.33127(5) 0.63135(4) 0.0516(2) Uani 1 1 d . . . . .
C1 C 0.22968(10) 0.25419(5) 0.40170(4) 0.0298(2) Uani 1 1 d . . . . .
C2 C 0.20681(11) 0.31820(5) 0.38416(4) 0.0301(2) Uani 1 1 d . . . . .
C3 C 0.14964(12) 0.32845(6) 0.33402(5) 0.0358(3) Uani 1 1 d . . . . .
H3 H 0.136005 0.371610 0.321701 0.043 Uiso 1 1 calc R U . . .
C4 C 0.11265(13) 0.27704(6) 0.30211(5) 0.0389(3) Uani 1 1 d . . . . .
H4 H 0.076501 0.284674 0.267564 0.047 Uiso 1 1 calc R U . . .
C5 C 0.12838(12) 0.21417(6) 0.32060(5) 0.0364(3) Uani 1 1 d . . . . .
H5 H 0.099465 0.178817 0.299080 0.044 Uiso 1 1 calc R U . . .
C6 C 0.18580(11) 0.20192(5) 0.37015(5) 0.0311(2) Uani 1 1 d . . . . .
C7 C 0.23351(11) 0.37697(5) 0.41823(5) 0.0321(2) Uani 1 1 d . . . . .
C8 C 0.34270(12) 0.41508(6) 0.41166(5) 0.0362(3) Uani 1 1 d . . . . .
C9 C 0.35967(13) 0.47096(6) 0.44239(6) 0.0442(3) Uani 1 1 d . . . . .
H9 H 0.434080 0.496776 0.438801 0.053 Uiso 1 1 calc R U . . .
C10 C 0.27079(14) 0.48942(6) 0.47780(5) 0.0456(3) Uani 1 1 d . . . . .
H10 H 0.283119 0.528154 0.497782 0.055 Uiso 1 1 calc R U . . .
C11 C 0.16413(13) 0.45170(6) 0.48420(5) 0.0410(3) Uani 1 1 d . . . . .
H11 H 0.103331 0.464683 0.508799 0.049 Uiso 1 1 calc R U . . .
C12 C 0.14356(11) 0.39479(6) 0.45530(5) 0.0346(3) Uani 1 1 d . . . . .
C13 C 0.44119(13) 0.39825(6) 0.37175(5) 0.0429(3) Uani 1 1 d . . . . .
H13 H 0.426295 0.352182 0.360527 0.052 Uiso 1 1 calc R U . . .
C14 C 0.57840(14) 0.40338(7) 0.39467(7) 0.0570(4) Uani 1 1 d . . . . .
H14A H 0.637547 0.387757 0.368645 0.085 Uiso 1 1 calc R U . . .
H14B H 0.587927 0.376861 0.426720 0.085 Uiso 1 1 calc R U . . .
H14C H 0.597904 0.448824 0.403358 0.085 Uiso 1 1 calc R U . . .
C15 C 0.42447(17) 0.44087(8) 0.32288(6) 0.0603(4) Uani 1 1 d . . . . .
H15A H 0.338575 0.434393 0.306511 0.091 Uiso 1 1 calc R U . . .
H15B H 0.488753 0.429097 0.297668 0.091 Uiso 1 1 calc R U . . .
H15C H 0.435327 0.486576 0.332979 0.091 Uiso 1 1 calc R U . . .
C16 C 0.02601(12) 0.35373(6) 0.46379(5) 0.0394(3) Uani 1 1 d . . . . .
H16 H 0.047408 0.308103 0.453906 0.047 Uiso 1 1 calc R U . . .
C17 C -0.08740(14) 0.37468(8) 0.42815(6) 0.0543(4) Uani 1 1 d . . . . .
H17A H -0.109173 0.419900 0.435861 0.081 Uiso 1 1 calc R U . . .
H17B H -0.161007 0.346724 0.434435 0.081 Uiso 1 1 calc R U . . .
H17C H -0.065227 0.370941 0.391159 0.081 Uiso 1 1 calc R U . . .
C18 C -0.01198(15) 0.35252(9) 0.52105(6) 0.0585(4) Uani 1 1 d . . . . .
H18A H 0.062994 0.341689 0.544070 0.088 Uiso 1 1 calc R U . . .
H18B H -0.078785 0.319759 0.525192 0.088 Uiso 1 1 calc R U . . .
H18C H -0.044584 0.395323 0.530713 0.088 Uiso 1 1 calc R U . . .
C19 C 0.18906(11) 0.13226(5) 0.38876(5) 0.0342(3) Uani 1 1 d . . . . .
C20 C 0.09004(12) 0.10963(6) 0.41921(5) 0.0374(3) Uani 1 1 d . . . . .
C21 C 0.08805(13) 0.04441(6) 0.43321(6) 0.0456(3) Uani 1 1 d . . . . .
H21 H 0.021454 0.028599 0.453946 0.055 Uiso 1 1 calc R U . . .
C22 C 0.18166(14) 0.00216(6) 0.41738(6) 0.0520(4) Uani 1 1 d . . . . .
H22 H 0.178412 -0.042445 0.426870 0.062 Uiso 1 1 calc R U . . .
C23 C 0.27907(13) 0.02458(6) 0.38803(6) 0.0477(3) Uani 1 1 d . . . . .
H23 H 0.343513 -0.004686 0.377685 0.057 Uiso 1 1 calc R U . . .
C24 C 0.28513(12) 0.08983(6) 0.37305(5) 0.0394(3) Uani 1 1 d . . . . .
C25 C -0.01458(12) 0.15476(6) 0.43733(5) 0.0411(3) Uani 1 1 d . . . . .
H25 H 0.014057 0.200177 0.430329 0.049 Uiso 1 1 calc R U . . .
C26 C -0.03289(19) 0.14979(13) 0.49588(7) 0.0906(7) Uani 1 1 d . . . . .
H26A H -0.065359 0.106479 0.504130 0.136 Uiso 1 1 calc R U . . .
H26B H -0.094498 0.182749 0.506249 0.136 Uiso 1 1 calc R U . . .
H26C H 0.049287 0.156920 0.515264 0.136 Uiso 1 1 calc R U . . .
C27 C -0.13878(18) 0.14531(11) 0.40695(10) 0.0975(8) Uani 1 1 d . . . . .
H27A H -0.125879 0.150544 0.369157 0.146 Uiso 1 1 calc R U . . .
H27B H -0.200762 0.177603 0.418169 0.146 Uiso 1 1 calc R U . . .
H27C H -0.171384 0.101555 0.413546 0.146 Uiso 1 1 calc R U . . .
C28 C 0.39451(13) 0.11280(7) 0.34069(6) 0.0463(3) Uani 1 1 d . . . . .
H28 H 0.392348 0.161369 0.339952 0.056 Uiso 1 1 calc R U . . .
C29 C 0.52502(14) 0.09213(8) 0.36458(7) 0.0582(4) Uani 1 1 d . . . . .
H29A H 0.531976 0.044663 0.363561 0.087 Uiso 1 1 calc R U . . .
H29B H 0.534110 0.107039 0.401285 0.087 Uiso 1 1 calc R U . . .
H29C H 0.592783 0.111413 0.344249 0.087 Uiso 1 1 calc R U . . .
C30 C 0.37793(17) 0.08893(10) 0.28424(7) 0.0719(5) Uani 1 1 d . . . . .
H30A H 0.385027 0.041455 0.283614 0.108 Uiso 1 1 calc R U . . .
H30B H 0.444578 0.107966 0.263172 0.108 Uiso 1 1 calc R U . . .
H30C H 0.293450 0.101920 0.269431 0.108 Uiso 1 1 calc R U . . .
C32 C 0.61250(15) 0.14692(8) 0.55616(7) 0.0599(4) Uani 1 1 d . . . . .
H32A H 0.656611 0.132810 0.589653 0.072 Uiso 1 1 calc R U . . .
H32B H 0.676973 0.150608 0.528971 0.072 Uiso 1 1 calc R U . . .
C33 C 0.51267(16) 0.09866(7) 0.53926(6) 0.0567(4) Uani 1 1 d . . . . .
H33A H 0.465207 0.114175 0.506945 0.068 Uiso 1 1 calc R U . . .
H33B H 0.553461 0.056650 0.531157 0.068 Uiso 1 1 calc R U . . .
C34 C 0.32206(17) 0.04919(7) 0.56514(7) 0.0619(4) Uani 1 1 d . . . . .
H34A H 0.353788 0.005476 0.556034 0.074 Uiso 1 1 calc R U . . .
H34B H 0.275184 0.067395 0.533646 0.074 Uiso 1 1 calc R U . . .
C35 C 0.23513(18) 0.04438(7) 0.60965(8) 0.0671(5) Uani 1 1 d . . . . .
H35A H 0.171839 0.009260 0.602701 0.081 Uiso 1 1 calc R U . . .
H35B H 0.285079 0.034056 0.642762 0.081 Uiso 1 1 calc R U . . .
C36 C 0.08221(17) 0.10390(8) 0.65533(7) 0.0669(5) Uani 1 1 d . . . . .
H36A H 0.127880 0.100319 0.690338 0.080 Uiso 1 1 calc R U . . .
H36B H 0.023702 0.066282 0.650713 0.080 Uiso 1 1 calc R U . . .
C37 C 0.00836(15) 0.16548(9) 0.65183(7) 0.0636(4) Uani 1 1 d . . . . .
H37A H -0.033113 0.170208 0.616096 0.076 Uiso 1 1 calc R U . . .
H37B H -0.059255 0.165255 0.677854 0.076 Uiso 1 1 calc R U . . .
C38 C 0.03127(16) 0.27909(8) 0.66225(7) 0.0624(4) Uani 1 1 d . . . . .
H38A H -0.033204 0.279831 0.689590 0.075 Uiso 1 1 calc R U . . .
H38B H -0.013179 0.286858 0.627457 0.075 Uiso 1 1 calc R U . . .
C39 C 0.12898(18) 0.33037(8) 0.67331(7) 0.0652(5) Uani 1 1 d . . . . .
H39A H 0.086772 0.373208 0.676151 0.078 Uiso 1 1 calc R U . . .
H39B H 0.176770 0.321197 0.707151 0.078 Uiso 1 1 calc R U . . .
C40 C 0.29675(19) 0.38576(7) 0.63368(7) 0.0683(5) Uani 1 1 d . . . . .
H40A H 0.343028 0.387678 0.668652 0.082 Uiso 1 1 calc R U . . .
H40B H 0.245977 0.426112 0.628845 0.082 Uiso 1 1 calc R U . . .
C41 C 0.39006(17) 0.38039(7) 0.59139(7) 0.0592(4) Uani 1 1 d . . . . .
H41A H 0.343843 0.373408 0.556851 0.071 Uiso 1 1 calc R U . . .
H41B H 0.439935 0.421137 0.589392 0.071 Uiso 1 1 calc R U . . .
C42 C 0.56841(15) 0.32211(8) 0.56461(7) 0.0606(4) Uani 1 1 d . . . . .
H42A H 0.628809 0.359070 0.568218 0.073 Uiso 1 1 calc R U . . .
H42B H 0.527054 0.323350 0.528658 0.073 Uiso 1 1 calc R U . . .
C43 C 0.63965(15) 0.25926(9) 0.57268(9) 0.0702(5) Uani 1 1 d . . . . .
H43A H 0.709997 0.256405 0.548002 0.084 Uiso 1 1 calc R U . . .
H43B H 0.677133 0.256757 0.609236 0.084 Uiso 1 1 calc R U . . .
C60 C -0.1678(5) 0.4259(3) 0.70695(19) 0.0566(17) Uani 0.515(7) 1 d G U P B 1
C61 C -0.1125(5) 0.4185(2) 0.75757(16) 0.0678(18) Uani 0.515(7) 1 d DG U P B 1
H61 H -0.150229 0.390099 0.781918 0.081 Uiso 0.515(7) 1 calc R U P B 1
C62 C -0.0021(4) 0.4528(2) 0.77258(19) 0.0748(19) Uani 0.515(7) 1 d G U P B 1
H62 H 0.035626 0.447806 0.807183 0.090 Uiso 0.515(7) 1 calc R U P B 1
C63 C 0.0530(4) 0.4944(2) 0.7370(3) 0.105(5) Uani 0.515(7) 1 d G U P B 1
H63 H 0.128496 0.517868 0.747220 0.126 Uiso 0.515(7) 1 calc R U P B 1
C64 C -0.0022(5) 0.5018(3) 0.6863(3) 0.101(4) Uani 0.515(7) 1 d G U P B 1
H64 H 0.035512 0.530223 0.661991 0.122 Uiso 0.515(7) 1 calc R U P B 1
C65 C -0.1126(6) 0.4675(3) 0.67133(17) 0.071(2) Uani 0.515(7) 1 d DG U P B 1
H65 H -0.150344 0.472517 0.636724 0.086 Uiso 0.515(7) 1 calc R U P B 1
C66 C -0.2782(7) 0.3881(4) 0.6894(3) 0.131(4) Uani 0.515(7) 1 d D . P B 1
H66A H -0.274157 0.345271 0.706178 0.196 Uiso 0.515(7) 1 calc R U P B 1
H66B H -0.278944 0.382998 0.650922 0.196 Uiso 0.515(7) 1 calc R U P B 1
H66C H -0.356336 0.410559 0.699057 0.196 Uiso 0.515(7) 1 calc R U P B 1
C60A C -0.1460(10) 0.4230(5) 0.7205(5) 0.111(3) Uani 0.485(7) 1 d . U P B 2
C61A C -0.0614(8) 0.4422(4) 0.7554(3) 0.083(2) Uani 0.485(7) 1 d . U P B 2
H61A H -0.065423 0.426435 0.790517 0.100 Uiso 0.485(7) 1 calc R U P B 2
C62A C 0.0422(10) 0.4878(4) 0.7429(4) 0.104(4) Uani 0.485(7) 1 d . U P B 2
H62A H 0.102098 0.503157 0.769400 0.124 Uiso 0.485(7) 1 calc R U P B 2
C63A C 0.0472(10) 0.5059(4) 0.6941(3) 0.079(2) Uani 0.485(7) 1 d . U P B 2
H63A H 0.116095 0.532502 0.683975 0.095 Uiso 0.485(7) 1 calc R U P B 2
C64A C -0.0475(7) 0.4868(3) 0.6559(3) 0.0743(17) Uani 0.485(7) 1 d . U P B 2
H64A H -0.043632 0.503171 0.620989 0.089 Uiso 0.485(7) 1 calc R U P B 2
C65A C -0.1458(11) 0.4453(4) 0.6674(4) 0.094(3) Uani 0.485(7) 1 d . U P B 2
H65A H -0.209318 0.432307 0.641503 0.112 Uiso 0.485(7) 1 calc R U P B 2
C66A C -0.2603(10) 0.3815(5) 0.7271(5) 0.168(6) Uani 0.485(7) 1 d . . P B 2
H66D H -0.337351 0.408654 0.726080 0.252 Uiso 0.485(7) 1 calc R U P B 2
H66E H -0.251746 0.358935 0.761139 0.252 Uiso 0.485(7) 1 calc R U P B 2
H66F H -0.267105 0.349480 0.698499 0.252 Uiso 0.485(7) 1 calc R U P B 2
C70 C 0.5391(2) 0.29536(14) 0.24386(11) 0.0491(8) Uani 0.585(3) 1 d G U P C 1
C71 C 0.6139(3) 0.27067(12) 0.28603(11) 0.0564(15) Uani 0.585(3) 1 d G U P C 1
H71 H 0.581308 0.237232 0.307435 0.068 Uiso 0.585(3) 1 calc R U P C 1
C72 C 0.7365(2) 0.29492(12) 0.29687(10) 0.0553(9) Uani 0.585(3) 1 d G U P C 1
H72 H 0.787630 0.278049 0.325685 0.066 Uiso 0.585(3) 1 calc R U P C 1
C73 C 0.78421(18) 0.34385(11) 0.26554(10) 0.0545(7) Uani 0.585(3) 1 d G . P C 1
H73 H 0.867975 0.360422 0.272950 0.065 Uiso 0.585(3) 1 calc R U P C 1
C74 C 0.7094(3) 0.36854(10) 0.22337(9) 0.0530(8) Uani 0.585(3) 1 d G U P C 1
H74 H 0.741999 0.401979 0.201964 0.064 Uiso 0.585(3) 1 calc R U P C 1
C75 C 0.5868(2) 0.34429(14) 0.21253(9) 0.0516(12) Uani 0.585(3) 1 d G U P C 1
H75 H 0.535677 0.361163 0.183713 0.062 Uiso 0.585(3) 1 calc R U P C 1
C76 C 0.4064(4) 0.2691(2) 0.23218(18) 0.0735(10) Uani 0.585(3) 1 d . U P C 1
H76A H 0.409286 0.235416 0.204905 0.110 Uiso 0.585(3) 1 calc R U P C 1
H76B H 0.349825 0.304353 0.219629 0.110 Uiso 0.585(3) 1 calc R U P C 1
H76C H 0.373676 0.250283 0.264392 0.110 Uiso 0.585(3) 1 calc R U P C 1
C70A C 0.6606(6) 0.3031(5) 0.2643(4) 0.040(3) Uani 0.212(3) 1 d DG U P D 2
C75A C 0.6389(8) 0.3433(5) 0.2207(4) 0.055(4) Uani 0.212(3) 1 d DG U P D 2
H75A H 0.708164 0.366065 0.206344 0.066 Uiso 0.212(3) 1 calc R U P D 2
C74A C 0.5157(9) 0.3503(7) 0.1982(4) 0.054(4) Uani 0.212(3) 1 d DG U P D 2
H74A H 0.500898 0.377742 0.168424 0.065 Uiso 0.212(3) 1 calc R U P D 2
C73A C 0.4143(7) 0.3170(6) 0.2193(4) 0.066(5) Uani 0.212(3) 1 d DG U P D 2
H73A H 0.330169 0.321760 0.203867 0.079 Uiso 0.212(3) 1 calc R U P D 2
C72A C 0.4360(7) 0.2768(4) 0.2628(4) 0.058(3) Uani 0.212(3) 1 d DG U P D 2
H72A H 0.366704 0.254100 0.277229 0.069 Uiso 0.212(3) 1 calc R U P D 2
C71A C 0.5591(8) 0.2699(4) 0.2854(3) 0.058(4) Uani 0.212(3) 1 d DG U P D 2
H71A H 0.573969 0.242422 0.315150 0.069 Uiso 0.212(3) 1 calc R U P D 2
C76A C 0.7911(9) 0.2966(7) 0.2875(5) 0.072(3) Uani 0.212(3) 1 d D U P D 2
H76D H 0.787828 0.290083 0.325730 0.108 Uiso 0.212(3) 1 calc R U P D 2
H76E H 0.839832 0.336060 0.280584 0.108 Uiso 0.212(3) 1 calc R U P D 2
H76F H 0.832816 0.259120 0.271769 0.108 Uiso 0.212(3) 1 calc R U P D 2
C70B C 0.6414(13) 0.2880(7) 0.2761(6) 0.045(3) Uani 0.203(3) 1 d D U P E 3
C71B C 0.6999(13) 0.3357(6) 0.2454(4) 0.064(3) Uani 0.203(3) 1 d D U P E 3
H71B H 0.788907 0.343942 0.251026 0.077 Uiso 0.203(3) 1 calc R U P E 3
C72B C 0.6326(16) 0.3697(6) 0.2084(5) 0.064(3) Uani 0.203(3) 1 d D U P E 3
H72B H 0.676166 0.400717 0.188116 0.077 Uiso 0.203(3) 1 calc R U P E 3
C73B C 0.5004(19) 0.3612(12) 0.1984(8) 0.095(7) Uani 0.203(3) 1 d D U P E 3
H73B H 0.453464 0.386988 0.173149 0.114 Uiso 0.203(3) 1 calc R U P E 3
C74B C 0.4413(16) 0.3133(8) 0.2274(7) 0.078(5) Uani 0.203(3) 1 d D U P E 3
H74B H 0.353193 0.303504 0.220676 0.093 Uiso 0.203(3) 1 calc R U P E 3
C75B C 0.5134(14) 0.2800(7) 0.2663(6) 0.068(4) Uani 0.203(3) 1 d D U P E 3
H75B H 0.470196 0.249621 0.287299 0.081 Uiso 0.203(3) 1 calc R U P E 3
C76B C 0.7193(12) 0.2536(6) 0.3178(4) 0.089(4) Uani 0.203(3) 1 d D . P E 3
H76G H 0.780689 0.224925 0.301412 0.134 Uiso 0.203(3) 1 calc R U P E 3
H76H H 0.662985 0.227794 0.339425 0.134 Uiso 0.203(3) 1 calc R U P E 3
H76I H 0.765681 0.285493 0.340213 0.134 Uiso 0.203(3) 1 calc R U P E 3

loop_
_atom_site_aniso_label
_atom_site_aniso_U_11
_atom_site_aniso_U_22
_atom_site_aniso_U_33
_atom_site_aniso_U_23
_atom_site_aniso_U_13
_atom_site_aniso_U_12
P1A 0.0282(3) 0.0360(5) 0.0349(5) 0.0077(6) -0.0005(3) 0.0003(5)
O1A 0.0434(10) 0.0417(9) 0.0416(9) 0.0171(7) -0.0070(7) -0.0085(7)
C31A 0.0366(8) 0.037(5) 0.039(3) 0.013(3) -0.0001(12) 0.0098(15)
N1A 0.056(5) 0.107(6) 0.076(6) -0.011(4) 0.016(4) 0.030(4)
P1B 0.0330(5) 0.0374(8) 0.0341(5) 0.0028(7) -0.0023(3) 0.0042(7)
O1B 0.0401(12) 0.0530(12) 0.0244(10) -0.0113(9) -0.0009(8) 0.0171(9)
C31B 0.0366(8) 0.037(5) 0.039(3) 0.013(3) -0.0001(12) 0.0098(15)
N1B 0.024(4) 0.070(5) 0.079(7) 0.023(4) 0.003(4) -0.003(3)
K1 0.04050(15) 0.04100(14) 0.03906(14) 0.00283(11) 0.00671(11) 0.00121(11)
O2 0.0352(5) 0.0495(5) 0.0760(7) 0.0101(5) 0.0087(5) 0.0053(4)
O7 0.0537(6) 0.0471(5) 0.0549(6) 0.0070(4) -0.0002(5) -0.0087(4)
O3 0.0574(6) 0.0436(5) 0.0558(6) 0.0025(4) 0.0062(5) 0.0057(4)
O4 0.0574(6) 0.0433(5) 0.0632(6) 0.0013(5) 0.0112(5) -0.0087(4)
O5 0.0424(5) 0.0550(6) 0.0421(5) 0.0018(4) 0.0064(4) 0.0015(4)
O6 0.0634(7) 0.0428(5) 0.0500(6) 0.0046(4) 0.0176(5) 0.0090(4)
C1 0.0253(5) 0.0327(6) 0.0317(6) 0.0028(4) 0.0045(4) 0.0005(4)
C2 0.0273(6) 0.0302(5) 0.0332(6) 0.0014(4) 0.0049(4) -0.0005(4)
C3 0.0435(7) 0.0284(5) 0.0355(6) 0.0046(5) 0.0018(5) 0.0032(5)
C4 0.0483(8) 0.0370(6) 0.0309(6) 0.0016(5) -0.0033(5) 0.0022(5)
C5 0.0396(7) 0.0319(6) 0.0378(6) -0.0034(5) 0.0014(5) -0.0029(5)
C6 0.0276(6) 0.0288(5) 0.0373(6) 0.0041(4) 0.0056(5) 0.0023(4)
C7 0.0344(6) 0.0285(5) 0.0335(6) 0.0016(4) 0.0009(5) 0.0025(4)
C8 0.0367(7) 0.0313(6) 0.0410(7) -0.0015(5) 0.0040(5) -0.0015(5)
C9 0.0446(8) 0.0360(6) 0.0524(8) -0.0039(6) 0.0061(6) -0.0084(5)
C10 0.0555(8) 0.0333(6) 0.0478(8) -0.0093(5) 0.0025(6) -0.0021(6)
C11 0.0447(7) 0.0379(6) 0.0407(7) -0.0040(5) 0.0068(6) 0.0058(5)
C12 0.0343(6) 0.0333(6) 0.0361(6) 0.0017(5) 0.0019(5) 0.0043(5)
C13 0.0410(7) 0.0360(6) 0.0527(8) -0.0056(6) 0.0126(6) -0.0060(5)
C14 0.0412(8) 0.0511(8) 0.0795(11) -0.0121(8) 0.0114(7) -0.0053(6)
C15 0.0670(11) 0.0608(9) 0.0553(9) 0.0046(7) 0.0242(8) -0.0013(8)
C16 0.0344(7) 0.0370(6) 0.0476(7) -0.0026(5) 0.0089(5) 0.0010(5)
C17 0.0404(8) 0.0680(10) 0.0543(9) -0.0019(7) -0.0005(7) -0.0035(7)
C18 0.0492(9) 0.0758(10) 0.0512(9) 0.0082(7) 0.0115(7) -0.0090(8)
C19 0.0330(6) 0.0297(6) 0.0399(6) 0.0040(5) 0.0010(5) 0.0001(4)
C20 0.0355(7) 0.0322(6) 0.0446(7) 0.0044(5) 0.0029(5) -0.0021(5)
C21 0.0438(8) 0.0348(6) 0.0585(8) 0.0097(6) 0.0062(6) -0.0053(5)
C22 0.0538(9) 0.0301(6) 0.0721(10) 0.0133(6) 0.0037(7) 0.0014(6)
C23 0.0448(8) 0.0319(6) 0.0666(9) 0.0056(6) 0.0043(7) 0.0077(5)
C24 0.0367(7) 0.0332(6) 0.0485(7) 0.0052(5) 0.0031(6) 0.0033(5)
C25 0.0392(7) 0.0337(6) 0.0513(7) 0.0028(5) 0.0119(6) -0.0043(5)
C26 0.0688(13) 0.146(2) 0.0590(11) 0.0073(11) 0.0198(10) 0.0456(13)
C27 0.0667(12) 0.1030(15) 0.1186(17) -0.0562(13) -0.0376(12) 0.0468(11)
C28 0.0380(7) 0.0407(7) 0.0611(9) 0.0062(6) 0.0107(6) 0.0068(5)
C29 0.0398(8) 0.0551(9) 0.0797(11) 0.0013(8) 0.0045(7) 0.0046(6)
C30 0.0565(10) 0.1009(14) 0.0594(10) 0.0040(9) 0.0150(8) -0.0005(9)
C32 0.0468(9) 0.0667(10) 0.0675(10) 0.0136(8) 0.0154(7) 0.0231(7)
C33 0.0634(10) 0.0502(8) 0.0573(9) 0.0051(7) 0.0110(8) 0.0234(7)
C34 0.0732(11) 0.0356(7) 0.0763(11) -0.0072(7) -0.0012(9) 0.0043(7)
C35 0.0733(11) 0.0363(7) 0.0917(13) 0.0042(8) 0.0043(10) -0.0105(7)
C36 0.0702(11) 0.0646(10) 0.0676(11) -0.0028(8) 0.0192(9) -0.0316(9)
C37 0.0453(9) 0.0926(13) 0.0541(9) -0.0117(8) 0.0150(7) -0.0188(8)
C38 0.0570(10) 0.0789(11) 0.0531(9) 0.0209(8) 0.0218(7) 0.0238(8)
C39 0.0881(13) 0.0484(8) 0.0621(10) 0.0060(7) 0.0346(9) 0.0204(8)
C40 0.0993(14) 0.0363(7) 0.0711(11) -0.0028(7) 0.0244(10) 0.0005(8)
C41 0.0783(11) 0.0339(7) 0.0664(10) 0.0050(7) 0.0131(8) -0.0082(7)
C42 0.0492(9) 0.0551(9) 0.0782(11) 0.0070(8) 0.0090(8) -0.0189(7)
C43 0.0367(8) 0.0733(11) 0.1008(14) 0.0092(10) 0.0059(9) -0.0073(8)
C60 0.062(3) 0.062(3) 0.045(3) 0.001(2) -0.004(2) 0.032(2)
C61 0.087(4) 0.070(3) 0.047(3) 0.009(2) 0.005(3) 0.036(3)
C62 0.088(4) 0.049(2) 0.085(4) -0.016(2) -0.028(3) 0.033(2)
C63 0.077(5) 0.104(7) 0.131(10) -0.030(6) -0.026(6) 0.035(4)
C64 0.086(8) 0.052(4) 0.168(11) 0.030(5) 0.025(6) 0.026(4)
C65 0.085(5) 0.077(5) 0.054(3) 0.034(3) 0.019(3) 0.040(4)
C66 0.090(4) 0.128(6) 0.170(7) -0.059(6) -0.032(5) 0.030(4)
C60A 0.109(6) 0.095(5) 0.133(9) 0.042(5) 0.055(5) 0.053(5)
C61A 0.106(6) 0.095(6) 0.050(4) 0.015(3) 0.015(4) 0.060(5)
C62A 0.163(9) 0.060(4) 0.091(6) 0.003(4) 0.037(5) 0.059(5)
C63A 0.092(6) 0.060(3) 0.085(4) -0.012(3) -0.001(3) 0.019(3)
C64A 0.089(5) 0.048(3) 0.086(4) 0.008(2) -0.004(3) 0.017(3)
C65A 0.100(5) 0.070(5) 0.113(6) 0.021(3) 0.030(4) 0.029(4)
C66A 0.158(10) 0.116(5) 0.241(12) 0.031(8) 0.129(10) 0.017(6)
C70 0.0472(18) 0.0567(19) 0.0437(17) -0.0062(14) 0.0042(15) -0.0025(14)
C71 0.076(4) 0.044(3) 0.049(3) 0.0026(18) 0.008(2) -0.007(2)
C72 0.060(3) 0.0534(19) 0.052(2) -0.0009(15) -0.0063(19) 0.0035(19)
C73 0.0446(17) 0.0551(17) 0.0636(19) -0.0100(14) -0.0003(14) 0.0035(13)
C74 0.0460(18) 0.0550(17) 0.059(2) 0.0025(15) 0.0186(15) -0.0034(15)
C75 0.043(3) 0.066(3) 0.046(2) -0.0017(19) 0.0071(19) 0.000(2)
C76 0.053(2) 0.093(3) 0.073(3) 0.008(2) -0.0015(18) -0.015(2)
C70A 0.046(5) 0.038(7) 0.037(6) 0.009(4) 0.006(4) 0.001(4)
C75A 0.057(10) 0.062(8) 0.049(7) 0.026(6) 0.020(6) 0.019(7)
C74A 0.048(6) 0.080(8) 0.034(6) 0.000(5) 0.004(5) 0.009(7)
C73A 0.068(8) 0.092(12) 0.038(6) -0.013(6) -0.003(5) 0.024(9)
C72A 0.049(5) 0.066(6) 0.057(6) -0.010(5) -0.009(5) 0.004(5)
C71A 0.059(10) 0.062(7) 0.052(7) 0.003(5) 0.008(6) 0.016(6)
C76A 0.049(7) 0.089(8) 0.078(7) -0.018(6) 0.004(5) -0.007(5)
C70B 0.068(7) 0.027(6) 0.042(6) 0.019(4) 0.015(5) -0.004(5)
C71B 0.087(10) 0.060(7) 0.048(6) 0.011(5) 0.029(7) 0.020(6)
C72B 0.063(8) 0.074(8) 0.056(7) -0.004(6) 0.003(5) -0.004(7)
C73B 0.124(13) 0.101(12) 0.056(9) -0.020(7) -0.022(9) 0.057(10)
C74B 0.092(10) 0.079(12) 0.063(9) -0.025(8) 0.005(7) -0.029(8)
C75B 0.095(13) 0.052(6) 0.056(9) 0.000(6) 0.006(9) -0.002(8)
C76B 0.136(11) 0.074(7) 0.058(6) 0.011(5) 0.010(6) 0.040(7)

loop_
_atom_type_symbol
_atom_type_description
_atom_type_scat_dispersion_real
_atom_type_scat_dispersion_imag
_atom_type_scat_source
C C 0.0033 0.0016 'International Tables Vol C Tables 4.2.6.8 and 6.1.1.4'
H H 0.0000 0.0000 'International Tables Vol C Tables 4.2.6.8 and 6.1.1.4'
K K 0.2009 0.2494 'International Tables Vol C Tables 4.2.6.8 and 6.1.1.4'
N N 0.0061 0.0033 'International Tables Vol C Tables 4.2.6.8 and 6.1.1.4'
O O 0.0106 0.0060 'International Tables Vol C Tables 4.2.6.8 and 6.1.1.4'
P P 0.1023 0.0942 'International Tables Vol C Tables 4.2.6.8 and 6.1.1.4'

loop_
_geom_angle_atom_site_label_1
_geom_angle_atom_site_label_2
_geom_angle_atom_site_label_3
_geom_angle
_geom_angle_site_symmetry_1
_geom_angle_site_symmetry_3
_geom_angle_publ_flag
O1A P1A C31A 104.2(3) . . ?
O1A P1A C1 108.04(10) . . ?
C31A P1A C1 93.3(5) . . ?
O1A P1A K1 53.37(8) . . ?
C31A P1A K1 110.3(4) . . ?
C1 P1A K1 152.29(7) . . ?
P1A O1A K1 99.55(10) . . ?
N1A C31A P1A 165.9(14) . . ?
O1B P1B C1 106.34(12) . . ?
O1B P1B C31B 104.6(8) . . ?
C1 P1B C31B 89.9(6) . . ?
O1B P1B K1 49.64(9) . . ?
C1 P1B K1 148.36(9) . . ?
C31B P1B K1 114.1(7) . . ?
P1B O1B K1 104.10(12) . . ?
N1B C31B P1B 157.0(12) . . ?
O1B K1 O2 79.05(5) . . ?
O1A K1 O2 76.89(4) . . ?
O1B K1 O6 80.85(5) . . ?
O1A K1 O6 118.77(4) . . ?
O2 K1 O6 120.89(3) . . ?
O1B K1 O4 121.48(5) . . ?
O1A K1 O4 85.37(4) . . ?
O2 K1 O4 120.29(3) . . ?
O6 K1 O4 117.68(3) . . ?
O1B K1 O7 72.09(5) . . ?
O1A K1 O7 107.30(4) . . ?
O2 K1 O7 60.02(3) . . ?
O6 K1 O7 60.94(3) . . ?
O4 K1 O7 166.41(3) . . ?
O1B K1 O5 117.26(5) . . ?
O1A K1 O5 119.44(4) . . ?
O2 K1 O5 162.29(3) . . ?
O6 K1 O5 59.44(3) . . ?
O4 K1 O5 58.80(3) . . ?
O7 K1 O5 116.20(3) . . ?
O1B K1 O3 109.55(5) . . ?
O1A K1 O3 72.28(4) . . ?
O2 K1 O3 59.64(3) . . ?
O6 K1 O3 168.94(3) . . ?
O4 K1 O3 60.66(3) . . ?
O7 K1 O3 117.75(3) . . ?
O5 K1 O3 116.26(3) . . ?
O1A K1 P1A 27.08(4) . . ?
O2 K1 P1A 70.54(3) . . ?
O6 K1 P1A 98.56(3) . . ?
O4 K1 P1A 111.45(3) . . ?
O7 K1 P1A 81.79(3) . . ?
O5 K1 P1A 127.07(3) . . ?
O3 K1 P1A 91.96(3) . . ?
O1B K1 P1B 26.26(5) . . ?
O2 K1 P1B 69.36(4) . . ?
O6 K1 P1B 106.77(4) . . ?
O4 K1 P1B 104.19(4) . . ?
O7 K1 P1B 88.72(4) . . ?
O5 K1 P1B 128.32(4) . . ?
O3 K1 P1B 83.93(4) . . ?
O1B K1 C41 60.67(5) . . ?
O1A K1 C41 102.37(4) . . ?
O2 K1 C41 79.53(4) . . ?
O6 K1 C41 42.55(3) . . ?
O4 K1 C41 160.08(4) . . ?
O7 K1 C41 23.30(4) . . ?
O5 K1 C41 101.83(3) . . ?
O3 K1 C41 139.10(4) . . ?
P1A K1 C41 75.33(4) . . ?
P1B K1 C41 83.81(4) . . ?
O1B K1 C34 106.22(5) . . ?
O1A K1 C34 63.83(4) . . ?
O2 K1 C34 79.94(4) . . ?
O6 K1 C34 159.15(4) . . ?
O4 K1 C34 41.80(4) . . ?
O7 K1 C34 139.74(4) . . ?
O5 K1 C34 100.53(4) . . ?
O3 K1 C34 23.04(3) . . ?
P1A K1 C34 89.18(4) . . ?
P1B K1 C34 80.40(4) . . ?
C41 K1 C34 157.49(4) . . ?
C43 O2 C32 113.30(12) . . ?
C43 O2 K1 120.57(10) . . ?
C32 O2 K1 121.41(9) . . ?
C42 O7 C41 111.19(11) . . ?
C42 O7 K1 109.57(8) . . ?
C41 O7 K1 103.88(8) . . ?
C33 O3 C34 112.14(12) . . ?
C33 O3 K1 106.22(7) . . ?
C34 O3 K1 104.03(8) . . ?
C35 O4 C36 112.84(12) . . ?
C35 O4 K1 117.32(9) . . ?
C36 O4 K1 119.67(8) . . ?
C38 O5 C37 112.77(13) . . ?
C38 O5 K1 112.74(8) . . ?
C37 O5 K1 112.67(8) . . ?
C40 O6 C39 112.48(12) . . ?
C40 O6 K1 118.16(9) . . ?
C39 O6 K1 118.84(8) . . ?
C6 C1 C2 119.42(10) . . ?
C6 C1 P1B 111.76(10) . . ?
C2 C1 P1B 128.81(10) . . ?
C6 C1 P1A 127.21(9) . . ?
C2 C1 P1A 113.23(9) . . ?
C3 C2 C1 119.25(10) . . ?
C3 C2 C7 117.47(10) . . ?
C1 C2 C7 123.16(10) . . ?
C4 C3 C2 121.04(11) . . ?
C4 C3 H3 119.5 . . ?
C2 C3 H3 119.5 . . ?
C3 C4 C5 119.63(11) . . ?
C3 C4 H4 120.2 . . ?
C5 C4 H4 120.2 . . ?
C4 C5 C6 121.03(11) . . ?
C4 C5 H5 119.5 . . ?
C6 C5 H5 119.5 . . ?
C5 C6 C1 119.42(10) . . ?
C5 C6 C19 117.22(10) . . ?
C1 C6 C19 123.21(10) . . ?
C8 C7 C12 120.46(11) . . ?
C8 C7 C2 120.74(10) . . ?
C12 C7 C2 118.73(10) . . ?
C9 C8 C7 118.50(11) . . ?
C9 C8 C13 119.21(11) . . ?
C7 C8 C13 122.29(10) . . ?
C10 C9 C8 121.33(12) . . ?
C10 C9 H9 119.3 . . ?
C8 C9 H9 119.3 . . ?
C11 C10 C9 119.88(12) . . ?
C11 C10 H10 120.1 . . ?
C9 C10 H10 120.1 . . ?
C10 C11 C12 121.21(12) . . ?
C10 C11 H11 119.4 . . ?
C12 C11 H11 119.4 . . ?
C11 C12 C7 118.60(11) . . ?
C11 C12 C16 119.98(11) . . ?
C7 C12 C16 121.42(10) . . ?
C8 C13 C15 110.88(11) . . ?
C8 C13 C14 112.71(12) . . ?
C15 C13 C14 109.83(12) . . ?
C8 C13 H13 107.7 . . ?
C15 C13 H13 107.7 . . ?
C14 C13 H13 107.7 . . ?
C13 C14 H14A 109.5 . . ?
C13 C14 H14B 109.5 . . ?
H14A C14 H14B 109.5 . . ?
C13 C14 H14C 109.5 . . ?
H14A C14 H14C 109.5 . . ?
H14B C14 H14C 109.5 . . ?
C13 C15 H15A 109.5 . . ?
C13 C15 H15B 109.5 . . ?
H15A C15 H15B 109.5 . . ?
C13 C15 H15C 109.5 . . ?
H15A C15 H15C 109.5 . . ?
H15B C15 H15C 109.5 . . ?
C12 C16 C17 111.86(11) . . ?
C12 C16 C18 113.27(11) . . ?
C17 C16 C18 109.86(11) . . ?
C12 C16 H16 107.2 . . ?
C17 C16 H16 107.2 . . ?
C18 C16 H16 107.2 . . ?
C16 C17 H17A 109.5 . . ?
C16 C17 H17B 109.5 . . ?
H17A C17 H17B 109.5 . . ?
C16 C17 H17C 109.5 . . ?
H17A C17 H17C 109.5 . . ?
H17B C17 H17C 109.5 . . ?
C16 C18 H18A 109.5 . . ?
C16 C18 H18B 109.5 . . ?
H18A C18 H18B 109.5 . . ?
C16 C18 H18C 109.5 . . ?
H18A C18 H18C 109.5 . . ?
H18B C18 H18C 109.5 . . ?
C20 C19 C24 120.51(10) . . ?
C20 C19 C6 118.83(10) . . ?
C24 C19 C6 120.54(10) . . ?
C21 C20 C19 118.88(12) . . ?
C21 C20 C25 119.51(11) . . ?
C19 C20 C25 121.61(10) . . ?
C22 C21 C20 120.93(13) . . ?
C22 C21 H21 119.5 . . ?
C20 C21 H21 119.5 . . ?
C23 C22 C21 120.05(12) . . ?
C23 C22 H22 120.0 . . ?
C21 C22 H22 120.0 . . ?
C22 C23 C24 121.05(13) . . ?
C22 C23 H23 119.5 . . ?
C24 C23 H23 119.5 . . ?
C23 C24 C19 118.57(12) . . ?
C23 C24 C28 119.49(12) . . ?
C19 C24 C28 121.94(11) . . ?
C27 C25 C26 110.53(16) . . ?
C27 C25 C20 112.65(12) . . ?
C26 C25 C20 112.49(12) . . ?
C27 C25 H25 106.9 . . ?
C26 C25 H25 106.9 . . ?
C20 C25 H25 106.9 . . ?
C25 C26 H26A 109.5 . . ?
C25 C26 H26B 109.5 . . ?
H26A C26 H26B 109.5 . . ?
C25 C26 H26C 109.5 . . ?
H26A C26 H26C 109.5 . . ?
H26B C26 H26C 109.5 . . ?
C25 C27 H27A 109.5 . . ?
C25 C27 H27B 109.5 . . ?
H27A C27 H27B 109.5 . . ?
C25 C27 H27C 109.5 . . ?
H27A C27 H27C 109.5 . . ?
H27B C27 H27C 109.5 . . ?
C30 C28 C24 110.82(12) . . ?
C30 C28 C29 110.11(13) . . ?
C24 C28 C29 112.44(12) . . ?
C30 C28 H28 107.8 . . ?
C24 C28 H28 107.8 . . ?
C29 C28 H28 107.8 . . ?
C28 C29 H29A 109.5 . . ?
C28 C29 H29B 109.5 . . ?
H29A C29 H29B 109.5 . . ?
C28 C29 H29C 109.5 . . ?
H29A C29 H29C 109.5 . . ?
H29B C29 H29C 109.5 . . ?
C28 C30 H30A 109.5 . . ?
C28 C30 H30B 109.5 . . ?
H30A C30 H30B 109.5 . . ?
C28 C30 H30C 109.5 . . ?
H30A C30 H30C 109.5 . . ?
H30B C30 H30C 109.5 . . ?
O2 C32 C33 108.44(12) . . ?
O2 C32 H32A 110.0 . . ?
C33 C32 H32A 110.0 . . ?
O2 C32 H32B 110.0 . . ?
C33 C32 H32B 110.0 . . ?
H32A C32 H32B 108.4 . . ?
O3 C33 C32 109.18(13) . . ?
O3 C33 H33A 109.8 . . ?
C32 C33 H33A 109.8 . . ?
O3 C33 H33B 109.8 . . ?
C32 C33 H33B 109.8 . . ?
H33A C33 H33B 108.3 . . ?
O3 C34 C35 108.85(14) . . ?
O3 C34 K1 52.92(6) . . ?
C35 C34 K1 82.16(8) . . ?
O3 C34 H34A 109.9 . . ?
C35 C34 H34A 109.9 . . ?
K1 C34 H34A 162.4 . . ?
O3 C34 H34B 109.9 . . ?
C35 C34 H34B 109.9 . . ?
K1 C34 H34B 77.9 . . ?
H34A C34 H34B 108.3 . . ?
O4 C35 C34 108.63(13) . . ?
O4 C35 H35A 110.0 . . ?
C34 C35 H35A 110.0 . . ?
O4 C35 H35B 110.0 . . ?
C34 C35 H35B 110.0 . . ?
H35A C35 H35B 108.3 . . ?
O4 C36 C37 107.92(13) . . ?
O4 C36 H36A 110.1 . . ?
C37 C36 H36A 110.1 . . ?
O4 C36 H36B 110.1 . . ?
C37 C36 H36B 110.1 . . ?
H36A C36 H36B 108.4 . . ?
O5 C37 C36 108.46(13) . . ?
O5 C37 H37A 110.0 . . ?
C36 C37 H37A 110.0 . . ?
O5 C37 H37B 110.0 . . ?
C36 C37 H37B 110.0 . . ?
H37A C37 H37B 108.4 . . ?
O5 C38 C39 108.44(13) . . ?
O5 C38 H38A 110.0 . . ?
C39 C38 H38A 110.0 . . ?
O5 C38 H38B 110.0 . . ?
C39 C38 H38B 110.0 . . ?
H38A C38 H38B 108.4 . . ?
O6 C39 C38 108.63(13) . . ?
O6 C39 H39A 110.0 . . ?
C38 C39 H39A 110.0 . . ?
O6 C39 H39B 110.0 . . ?
C38 C39 H39B 110.0 . . ?
H39A C39 H39B 108.3 . . ?
O6 C40 C41 109.25(12) . . ?
O6 C40 H40A 109.8 . . ?
C41 C40 H40A 109.8 . . ?
O6 C40 H40B 109.8 . . ?
C41 C40 H40B 109.8 . . ?
H40A C40 H40B 108.3 . . ?
O7 C41 C40 109.25(13) . . ?
O7 C41 K1 52.82(6) . . ?
C40 C41 K1 83.01(8) . . ?
O7 C41 H41A 109.8 . . ?
C40 C41 H41A 109.8 . . ?
K1 C41 H41A 77.5 . . ?
O7 C41 H41B 109.8 . . ?
C40 C41 H41B 109.8 . . ?
K1 C41 H41B 162.1 . . ?
H41A C41 H41B 108.3 . . ?
O7 C42 C43 109.20(13) . . ?
O7 C42 H42A 109.8 . . ?
C43 C42 H42A 109.8 . . ?
O7 C42 H42B 109.8 . . ?
C43 C42 H42B 109.8 . . ?
H42A C42 H42B 108.3 . . ?
O2 C43 C42 108.03(13) . . ?
O2 C43 H43A 110.1 . . ?
C42 C43 H43A 110.1 . . ?
O2 C43 H43B 110.1 . . ?
C42 C43 H43B 110.1 . . ?
H43A C43 H43B 108.4 . . ?
C61 C60 C65 120.0 . . ?
C61 C60 C66 121.1(5) . . ?
C65 C60 C66 118.8(5) . . ?
C60 C61 C62 120.0 . . ?
C60 C61 H61 120.0 . . ?
C62 C61 H61 120.0 . . ?
C61 C62 C63 120.0 . . ?
C61 C62 H62 120.0 . . ?
C63 C62 H62 120.0 . . ?
C64 C63 C62 120.0 . . ?
C64 C63 H63 120.0 . . ?
C62 C63 H63 120.0 . . ?
C65 C64 C63 120.0 . . ?
C65 C64 H64 120.0 . . ?
C63 C64 H64 120.0 . . ?
C64 C65 C60 120.0 . . ?
C64 C65 H65 120.0 . . ?
C60 C65 H65 120.0 . . ?
C60 C66 H66A 109.5 . . ?
C60 C66 H66B 109.5 . . ?
H66A C66 H66B 109.5 . . ?
C60 C66 H66C 109.5 . . ?
H66A C66 H66C 109.5 . . ?
H66B C66 H66C 109.5 . . ?
C61A C60A C65A 121.5(9) . . ?
C61A C60A C66A 129.0(11) . . ?
C65A C60A C66A 109.3(11) . . ?
C60A C61A C62A 122.3(7) . . ?
C60A C61A H61A 118.9 . . ?
C62A C61A H61A 118.9 . . ?
C63A C62A C61A 116.8(8) . . ?
C63A C62A H62A 121.6 . . ?
C61A C62A H62A 121.6 . . ?
C62A C63A C64A 121.2(10) . . ?
C62A C63A H63A 119.4 . . ?
C64A C63A H63A 119.4 . . ?
C65A C64A C63A 122.3(8) . . ?
C65A C64A H64A 118.9 . . ?
C63A C64A H64A 118.9 . . ?
C64A C65A C60A 115.8(10) . . ?
C64A C65A H65A 122.1 . . ?
C60A C65A H65A 122.1 . . ?
C60A C66A H66D 109.5 . . ?
C60A C66A H66E 109.5 . . ?
H66D C66A H66E 109.5 . . ?
C60A C66A H66F 109.5 . . ?
H66D C66A H66F 109.5 . . ?
H66E C66A H66F 109.5 . . ?
C71 C70 C75 120.0 . . ?
C71 C70 C76 119.9(3) . . ?
C75 C70 C76 120.1(3) . . ?
C70 C71 C72 120.0 . . ?
C70 C71 H71 120.0 . . ?
C72 C71 H71 120.0 . . ?
C71 C72 C73 120.0 . . ?
C71 C72 H72 120.0 . . ?
C73 C72 H72 120.0 . . ?
C74 C73 C72 120.0 . . ?
C74 C73 H73 120.0 . . ?
C72 C73 H73 120.0 . . ?
C73 C74 C75 120.0 . . ?
C73 C74 H74 120.0 . . ?
C75 C74 H74 120.0 . . ?
C74 C75 C70 120.0 . . ?
C74 C75 H75 120.0 . . ?
C70 C75 H75 120.0 . . ?
C70 C76 H76A 109.5 . . ?
C70 C76 H76B 109.5 . . ?
H76A C76 H76B 109.5 . . ?
C70 C76 H76C 109.5 . . ?
H76A C76 H76C 109.5 . . ?
H76B C76 H76C 109.5 . . ?
C75A C70A C71A 120.0 . . ?
C75A C70A C76A 119.2(8) . . ?
C71A C70A C76A 120.8(8) . . ?
C70A C75A C74A 120.0 . . ?
C70A C75A H75A 120.0 . . ?
C74A C75A H75A 120.0 . . ?
C73A C74A C75A 120.0 . . ?
C73A C74A H74A 120.0 . . ?
C75A C74A H74A 120.0 . . ?
C72A C73A C74A 120.0 . . ?
C72A C73A K1 131.1(6) . 4_565 ?
C74A C73A K1 87.9(4) . 4_565 ?
C72A C73A H73A 120.0 . . ?
C74A C73A H73A 120.0 . . ?
K1 C73A H73A 51.6 4_565 . ?
C71A C72A C73A 120.0 . . ?
C71A C72A H72A 120.0 . . ?
C73A C72A H72A 120.0 . . ?
C72A C71A C70A 120.0 . . ?
C72A C71A H71A 120.0 . . ?
C70A C71A H71A 120.0 . . ?
C70A C76A H76D 109.5 . . ?
C70A C76A H76E 109.5 . . ?
H76D C76A H76E 109.5 . . ?
C70A C76A H76F 109.5 . . ?
H76D C76A H76F 109.5 . . ?
H76E C76A H76F 109.5 . . ?
C75B C70B C71B 115.5(11) . . ?
C75B C70B C76B 125.1(13) . . ?
C71B C70B C76B 119.2(13) . . ?
C72B C71B C70B 121.5(12) . . ?
C72B C71B H71B 119.3 . . ?
C70B C71B H71B 119.3 . . ?
C71B C72B C73B 122.6(12) . . ?
C71B C72B H72B 118.7 . . ?
C73B C72B H72B 118.7 . . ?
C74B C73B C72B 116.9(14) . . ?
C74B C73B H73B 121.6 . . ?
C72B C73B H73B 121.6 . . ?
C73B C74B C75B 118.9(14) . . ?
C73B C74B H74B 120.5 . . ?
C75B C74B H74B 120.5 . . ?
C70B C75B C74B 124.4(13) . . ?
C70B C75B H75B 117.8 . . ?
C74B C75B H75B 117.8 . . ?
C70B C76B H76G 109.5 . . ?
C70B C76B H76H 109.5 . . ?
H76G C76B H76H 109.5 . . ?
C70B C76B H76I 109.5 . . ?
H76G C76B H76I 109.5 . . ?
H76H C76B H76I 109.5 . . ?

loop_
_geom_bond_atom_site_label_1
_geom_bond_atom_site_label_2
_geom_bond_distance
_geom_bond_site_symmetry_2
_geom_bond_publ_flag
P1A O1A 1.5151(18) . ?
P1A C31A 1.882(7) . ?
P1A C1 1.8858(19) . ?
P1A K1 3.2820(15) . ?
O1A K1 2.6708(16) . ?
C31A N1A 1.151(8) . ?
P1B O1B 1.528(2) . ?
P1B C1 1.860(2) . ?
P1B C31B 1.877(9) . ?
P1B K1 3.350(2) . ?
O1B K1 2.632(2) . ?
C31B N1B 1.150(9) . ?
K1 O2 2.7145(10) . ?
K1 O6 2.7362(10) . ?
K1 O4 2.7640(10) . ?
K1 O7 2.8643(10) . ?
K1 O5 2.8718(10) . ?
K1 O3 2.9007(10) . ?
K1 C41 3.4899(14) . ?
K1 C34 3.5272(15) . ?
O2 C43 1.4111(19) . ?
O2 C32 1.4192(17) . ?
O7 C42 1.4204(19) . ?
O7 C41 1.4218(18) . ?
O3 C33 1.4201(18) . ?
O3 C34 1.4230(19) . ?
O4 C35 1.4126(19) . ?
O4 C36 1.4219(19) . ?
O5 C38 1.4191(18) . ?
O5 C37 1.4194(18) . ?
O6 C40 1.4125(19) . ?
O6 C39 1.4225(18) . ?
C1 C6 1.4044(16) . ?
C1 C2 1.4072(15) . ?
C2 C3 1.3941(16) . ?
C2 C7 1.5045(15) . ?
C3 C4 1.3761(17) . ?
C3 H3 0.9500 . ?
C4 C5 1.3833(17) . ?
C4 H4 0.9500 . ?
C5 C6 1.3888(17) . ?
C5 H5 0.9500 . ?
C6 C19 1.5091(15) . ?
C7 C8 1.4015(16) . ?
C7 C12 1.4097(17) . ?
C8 C9 1.3956(17) . ?
C8 C13 1.5180(18) . ?
C9 C10 1.3764(19) . ?
C9 H9 0.9500 . ?
C10 C11 1.3747(19) . ?
C10 H10 0.9500 . ?
C11 C12 1.3927(17) . ?
C11 H11 0.9500 . ?
C12 C16 1.5154(17) . ?
C13 C15 1.521(2) . ?
C13 C14 1.525(2) . ?
C13 H13 1.0000 . ?
C14 H14A 0.9800 . ?
C14 H14B 0.9800 . ?
C14 H14C 0.9800 . ?
C15 H15A 0.9800 . ?
C15 H15B 0.9800 . ?
C15 H15C 0.9800 . ?
C16 C17 1.518(2) . ?
C16 C18 1.524(2) . ?
C16 H16 1.0000 . ?
C17 H17A 0.9800 . ?
C17 H17B 0.9800 . ?
C17 H17C 0.9800 . ?
C18 H18A 0.9800 . ?
C18 H18B 0.9800 . ?
C18 H18C 0.9800 . ?
C19 C20 1.4006(17) . ?
C19 C24 1.4031(17) . ?
C20 C21 1.3887(17) . ?
C20 C25 1.5226(17) . ?
C21 C22 1.383(2) . ?
C21 H21 0.9500 . ?
C22 C23 1.370(2) . ?
C22 H22 0.9500 . ?
C23 C24 1.3979(17) . ?
C23 H23 0.9500 . ?
C24 C28 1.5148(18) . ?
C25 C27 1.490(2) . ?
C25 C26 1.509(2) . ?
C25 H25 1.0000 . ?
C26 H26A 0.9800 . ?
C26 H26B 0.9800 . ?
C26 H26C 0.9800 . ?
C27 H27A 0.9800 . ?
C27 H27B 0.9800 . ?
C27 H27C 0.9800 . ?
C28 C30 1.515(2) . ?
C28 C29 1.526(2) . ?
C28 H28 1.0000 . ?
C29 H29A 0.9800 . ?
C29 H29B 0.9800 . ?
C29 H29C 0.9800 . ?
C30 H30A 0.9800 . ?
C30 H30B 0.9800 . ?
C30 H30C 0.9800 . ?
C32 C33 1.489(2) . ?
C32 H32A 0.9900 . ?
C32 H32B 0.9900 . ?
C33 H33A 0.9900 . ?
C33 H33B 0.9900 . ?
C34 C35 1.486(3) . ?
C34 H34A 0.9900 . ?
C34 H34B 0.9900 . ?
C35 H35A 0.9900 . ?
C35 H35B 0.9900 . ?
C36 C37 1.485(3) . ?
C36 H36A 0.9900 . ?
C36 H36B 0.9900 . ?
C37 H37A 0.9900 . ?
C37 H37B 0.9900 . ?
C38 C39 1.486(3) . ?
C38 H38A 0.9900 . ?
C38 H38B 0.9900 . ?
C39 H39A 0.9900 . ?
C39 H39B 0.9900 . ?
C40 C41 1.488(2) . ?
C40 H40A 0.9900 . ?
C40 H40B 0.9900 . ?
C41 H41A 0.9900 . ?
C41 H41B 0.9900 . ?
C42 C43 1.502(2) . ?
C42 H42A 0.9900 . ?
C42 H42B 0.9900 . ?
C43 H43A 0.9900 . ?
C43 H43B 0.9900 . ?
C60 C61 1.3900 . ?
C60 C65 1.3900 . ?
C60 C66 1.444(8) . ?
C61 C62 1.3900 . ?
C61 H61 0.9500 . ?
C62 C63 1.3900 . ?
C62 H62 0.9500 . ?
C63 C64 1.3900 . ?
C63 H63 0.9500 . ?
C64 C65 1.3900 . ?
C64 H64 0.9500 . ?
C65 H65 0.9500 . ?
C66 H66A 0.9800 . ?
C66 H66B 0.9800 . ?
C66 H66C 0.9800 . ?
C60A C61A 1.283(13) . ?
C60A C65A 1.420(12) . ?
C60A C66A 1.485(13) . ?
C61A C62A 1.480(13) . ?
C61A H61A 0.9500 . ?
C62A C63A 1.295(11) . ?
C62A H62A 0.9500 . ?
C63A C64A 1.408(12) . ?
C63A H63A 0.9500 . ?
C64A C65A 1.379(12) . ?
C64A H64A 0.9500 . ?
C65A H65A 0.9500 . ?
C66A H66D 0.9800 . ?
C66A H66E 0.9800 . ?
C66A H66F 0.9800 . ?
C70 C71 1.3900 . ?
C70 C75 1.3900 . ?
C70 C76 1.505(4) . ?
C71 C72 1.3900 . ?
C71 H71 0.9500 . ?
C72 C73 1.3900 . ?
C72 H72 0.9500 . ?
C73 C74 1.3900 . ?
C73 H73 0.9500 . ?
C74 C75 1.3900 . ?
C74 H74 0.9500 . ?
C75 H75 0.9500 . ?
C76 H76A 0.9800 . ?
C76 H76B 0.9800 . ?
C76 H76C 0.9800 . ?
C70A C75A 1.3900 . ?
C70A C71A 1.3900 . ?
C70A C76A 1.466(11) . ?
C75A C74A 1.3900 . ?
C75A H75A 0.9500 . ?
C74A C73A 1.3900 . ?
C74A H74A 0.9500 . ?
C73A C72A 1.3900 . ?
C73A H73A 0.9500 . ?
C72A C71A 1.3900 . ?
C72A H72A 0.9500 . ?
C71A H71A 0.9500 . ?
C76A H76D 0.9800 . ?
C76A H76E 0.9800 . ?
C76A H76F 0.9800 . ?
C70B C75B 1.360(15) . ?
C70B C71B 1.411(11) . ?
C70B C76B 1.482(13) . ?
C71B C72B 1.342(12) . ?
C71B H71B 0.9500 . ?
C72B C73B 1.404(15) . ?
C72B H72B 0.9500 . ?
C73B C74B 1.391(14) . ?
C73B H73B 0.9500 . ?
C74B C75B 1.393(15) . ?
C74B H74B 0.9500 . ?
C75B H75B 0.9500 . ?
C76B H76G 0.9800 . ?
C76B H76H 0.9800 . ?
C76B H76I 0.9800 . ?

loop_
_geom_torsion_atom_site_label_1
_geom_torsion_atom_site_label_2
_geom_torsion_atom_site_label_3
_geom_torsion_atom_site_label_4
_geom_torsion
_geom_torsion_site_symmetry_1
_geom_torsion_site_symmetry_2
_geom_torsion_site_symmetry_3
_geom_torsion_site_symmetry_4
_geom_torsion_publ_flag
C31A P1A O1A K1 105.0(6) . . . . ?
C1 P1A O1A K1 -156.65(7) . . . . ?
O1A P1A C31A N1A -142(5) . . . . ?
C1 P1A C31A N1A 108(5) . . . . ?
K1 P1A C31A N1A -87(5) . . . . ?
C1 P1B O1B K1 156.23(9) . . . . ?
C31B P1B O1B K1 -109.5(5) . . . . ?
O1B P1B C31B N1B 114(5) . . . . ?
C1 P1B C31B N1B -139(5) . . . . ?
K1 P1B C31B N1B 62(6) . . . . ?
O1B P1B C1 C6 -148.76(13) . . . . ?
C31B P1B C1 C6 106.0(7) . . . . ?
K1 P1B C1 C6 -112.92(16) . . . . ?
O1B P1B C1 C2 29.68(19) . . . . ?
C31B P1B C1 C2 -75.5(7) . . . . ?
K1 P1B C1 C2 65.5(2) . . . . ?
O1A P1A C1 C6 -21.73(16) . . . . ?
C31A P1A C1 C6 84.4(4) . . . . ?
K1 P1A C1 C6 -64.9(2) . . . . ?
O1A P1A C1 C2 153.86(11) . . . . ?
C31A P1A C1 C2 -100.0(4) . . . . ?
K1 P1A C1 C2 110.71(15) . . . . ?
C6 C1 C2 C3 -4.82(17) . . . . ?
P1B C1 C2 C3 176.84(12) . . . . ?
P1A C1 C2 C3 179.20(10) . . . . ?
C6 C1 C2 C7 171.20(10) . . . . ?
P1B C1 C2 C7 -7.14(18) . . . . ?
P1A C1 C2 C7 -4.77(15) . . . . ?
C1 C2 C3 C4 1.56(18) . . . . ?
C7 C2 C3 C4 -174.69(12) . . . . ?
C2 C3 C4 C5 2.2(2) . . . . ?
C3 C4 C5 C6 -2.7(2) . . . . ?
C4 C5 C6 C1 -0.64(18) . . . . ?
C4 C5 C6 C19 175.11(11) . . . . ?
C2 C1 C6 C5 4.37(17) . . . . ?
P1B C1 C6 C5 -177.02(11) . . . . ?
P1A C1 C6 C5 179.73(11) . . . . ?
C2 C1 C6 C19 -171.12(10) . . . . ?
P1B C1 C6 C19 7.49(15) . . . . ?
P1A C1 C6 C19 4.23(18) . . . . ?
C3 C2 C7 C8 -81.47(14) . . . . ?
C1 C2 C7 C8 102.44(14) . . . . ?
C3 C2 C7 C12 95.62(13) . . . . ?
C1 C2 C7 C12 -80.47(14) . . . . ?
C12 C7 C8 C9 -0.30(18) . . . . ?
C2 C7 C8 C9 176.74(11) . . . . ?
C12 C7 C8 C13 -179.19(11) . . . . ?
C2 C7 C8 C13 -2.15(18) . . . . ?
C7 C8 C9 C10 -1.2(2) . . . . ?
C13 C8 C9 C10 177.75(13) . . . . ?
C8 C9 C10 C11 1.4(2) . . . . ?
C9 C10 C11 C12 -0.2(2) . . . . ?
C10 C11 C12 C7 -1.24(19) . . . . ?
C10 C11 C12 C16 179.13(12) . . . . ?
C8 C7 C12 C11 1.47(17) . . . . ?
C2 C7 C12 C11 -175.62(11) . . . . ?
C8 C7 C12 C16 -178.90(11) . . . . ?
C2 C7 C12 C16 4.01(16) . . . . ?
C9 C8 C13 C15 -76.69(16) . . . . ?
C7 C8 C13 C15 102.20(14) . . . . ?
C9 C8 C13 C14 46.91(17) . . . . ?
C7 C8 C13 C14 -134.20(13) . . . . ?
C11 C12 C16 C17 88.90(15) . . . . ?
C7 C12 C16 C17 -90.72(14) . . . . ?
C11 C12 C16 C18 -35.92(17) . . . . ?
C7 C12 C16 C18 144.46(12) . . . . ?
C5 C6 C19 C20 -92.91(14) . . . . ?
C1 C6 C19 C20 82.67(15) . . . . ?
C5 C6 C19 C24 83.08(15) . . . . ?
C1 C6 C19 C24 -101.33(14) . . . . ?
C24 C19 C20 C21 -0.50(19) . . . . ?
C6 C19 C20 C21 175.49(12) . . . . ?
C24 C19 C20 C25 179.30(12) . . . . ?
C6 C19 C20 C25 -4.71(18) . . . . ?
C19 C20 C21 C22 -0.2(2) . . . . ?
C25 C20 C21 C22 180.00(13) . . . . ?
C20 C21 C22 C23 0.8(2) . . . . ?
C21 C22 C23 C24 -0.7(2) . . . . ?
C22 C23 C24 C19 0.0(2) . . . . ?
C22 C23 C24 C28 179.87(14) . . . . ?
C20 C19 C24 C23 0.58(19) . . . . ?
C6 C19 C24 C23 -175.35(12) . . . . ?
C20 C19 C24 C28 -179.24(12) . . . . ?
C6 C19 C24 C28 4.84(19) . . . . ?
C21 C20 C25 C27 -75.05(19) . . . . ?
C19 C20 C25 C27 105.16(18) . . . . ?
C21 C20 C25 C26 50.69(19) . . . . ?
C19 C20 C25 C26 -129.11(16) . . . . ?
C23 C24 C28 C30 73.25(17) . . . . ?
C19 C24 C28 C30 -106.94(15) . . . . ?
C23 C24 C28 C29 -50.47(18) . . . . ?
C19 C24 C28 C29 129.34(14) . . . . ?
C43 O2 C32 C33 -172.27(14) . . . . ?
K1 O2 C32 C33 31.96(16) . . . . ?
C34 O3 C33 C32 174.56(12) . . . . ?
K1 O3 C33 C32 61.54(12) . . . . ?
O2 C32 C33 O3 -64.25(16) . . . . ?
C33 O3 C34 C35 -178.35(12) . . . . ?
K1 O3 C34 C35 -63.98(13) . . . . ?
C33 O3 C34 K1 -114.36(10) . . . . ?
C36 O4 C35 C34 177.84(14) . . . . ?
K1 O4 C35 C34 -36.86(17) . . . . ?
O3 C34 C35 O4 71.30(17) . . . . ?
K1 C34 C35 O4 24.93(12) . . . . ?
C35 O4 C36 C37 -171.84(14) . . . . ?
K1 O4 C36 C37 43.76(16) . . . . ?
C38 O5 C37 C36 -177.40(12) . . . . ?
K1 O5 C37 C36 53.58(14) . . . . ?
O4 C36 C37 O5 -63.90(16) . . . . ?
C37 O5 C38 C39 -179.66(12) . . . . ?
K1 O5 C38 C39 -50.67(14) . . . . ?
C40 O6 C39 C38 169.54(14) . . . . ?
K1 O6 C39 C38 -46.29(16) . . . . ?
O5 C38 C39 O6 63.94(16) . . . . ?
C39 O6 C40 C41 175.31(14) . . . . ?
K1 O6 C40 C41 30.88(18) . . . . ?
C42 O7 C41 C40 -177.49(13) . . . . ?
K1 O7 C41 C40 64.75(13) . . . . ?
C42 O7 C41 K1 117.76(11) . . . . ?
O6 C40 C41 O7 -67.50(18) . . . . ?
O6 C40 C41 K1 -20.94(12) . . . . ?
C41 O7 C42 C43 -170.12(13) . . . . ?
K1 O7 C42 C43 -55.86(14) . . . . ?
C32 O2 C43 C42 164.63(14) . . . . ?
K1 O2 C43 C42 -39.38(19) . . . . ?
O7 C42 C43 O2 63.90(19) . . . . ?
C65 C60 C61 C62 0.0 . . . . ?
C66 C60 C61 C62 176.5(6) . . . . ?
C60 C61 C62 C63 0.0 . . . . ?
C61 C62 C63 C64 0.0 . . . . ?
C62 C63 C64 C65 0.0 . . . . ?
C63 C64 C65 C60 0.0 . . . . ?
C61 C60 C65 C64 0.0 . . . . ?
C66 C60 C65 C64 -176.5(6) . . . . ?
C65A C60A C61A C62A -0.6(9) . . . . ?
C66A C60A C61A C62A -175.3(9) . . . . ?
C60A C61A C62A C63A -2.8(9) . . . . ?
C61A C62A C63A C64A 4.8(10) . . . . ?
C62A C63A C64A C65A -3.8(12) . . . . ?
C63A C64A C65A C60A 0.3(11) . . . . ?
C61A C60A C65A C64A 1.7(10) . . . . ?
C66A C60A C65A C64A 177.4(8) . . . . ?
C75 C70 C71 C72 0.0 . . . . ?
C76 C70 C71 C72 -180.0(3) . . . . ?
C70 C71 C72 C73 0.0 . . . . ?
C71 C72 C73 C74 0.0 . . . . ?
C72 C73 C74 C75 0.0 . . . . ?
C73 C74 C75 C70 0.0 . . . . ?
C71 C70 C75 C74 0.0 . . . . ?
C76 C70 C75 C74 180.0(3) . . . . ?
C71A C70A C75A C74A 0.0 . . . . ?
C76A C70A C75A C74A -179.9(10) . . . . ?
C70A C75A C74A C73A 0.0 . . . . ?
C75A C74A C73A C72A 0.0 . . . . ?
C75A C74A C73A K1 -137.6(7) . . . 4_565 ?
C74A C73A C72A C71A 0.0 . . . . ?
K1 C73A C72A C71A 116.6(6) 4_565 . . . ?
C73A C72A C71A C70A 0.0 . . . . ?
C75A C70A C71A C72A 0.0 . . . . ?
C76A C70A C71A C72A 179.9(10) . . . . ?
C75B C70B C71B C72B -1(2) . . . . ?
C76B C70B C71B C72B -177.7(12) . . . . ?
C70B C71B C72B C73B 1(2) . . . . ?
C71B C72B C73B C74B -3(2) . . . . ?
C72B C73B C74B C75B 4(2) . . . . ?
C71B C70B C75B C74B 3(3) . . . . ?
C76B C70B C75B C74B 179.1(16) . . . . ?
C73B C74B C75B C70B -4(2) . . . . ?
